data_1508641
loop_
_publ_author_name
'Tolstoy, P\"aivi'
'Lee, Samantha X. Y.'
'Sparr, Christof'
'Ley, Steven V.'

_publ_section_title
;
 Synthesis of enantiomerically enriched 3-amino-2-oxindoles through a
 palladium-mediated asymmetric intramolecular arylation of \a-ketimino
 amides.
;
_journal_issue 18
_journal_name_full 'Organic letters'
_journal_page_first 4810
_journal_page_last 4813
_journal_paper_doi 10.1021/ol302119j
_journal_volume 14
_journal_year 2012
_chemical_absolute_configuration
;
 Flack parameter 0.007(6)
;
_chemical_formula_moiety 'C27 H19 Br N2 O2'
_chemical_formula_sum 'C27 H19 Br N2 O2'
_chemical_formula_weight 483.35
_chemical_name_systematic
; 
 ? 
;
_space_group_IT_number 4
_symmetry_cell_setting monoclinic
_symmetry_space_group_name_Hall 'P 2yb'
_symmetry_space_group_name_H-M 'P 1 21 1'
_atom_sites_solution_hydrogens geom
_atom_sites_solution_primary direct
_atom_sites_solution_secondary difmap
_audit_creation_method SHELXL-97
_cell_angle_alpha 90.00
_cell_angle_beta 94.411(1)
_cell_angle_gamma 90.00
_cell_formula_units_Z 4
_cell_length_a 12.5078(3)
_cell_length_b 9.4222(2)
_cell_length_c 18.6676(6)
_cell_measurement_reflns_used 9048
_cell_measurement_temperature 180(2)
_cell_measurement_theta_max 27.48
_cell_measurement_theta_min 1.00
_cell_volume 2193.48(10)
_computing_cell_refinement 'HKL Scalepack (Otwinowski & Minor 1997)'
_computing_data_collection 'Collect (Nonius B.V. 1998)'
_computing_data_reduction
;
 HKL Denzo and Scalepack (Otwinowski & Minor 1997)
;
_computing_publication_material 'SHELXL-97 (Sheldrick 1997)'
_computing_structure_refinement 'SHELXL-97 (Sheldrick 1997)'
_computing_structure_solution 'SIR-92 (Altomare et al. 1994)'
_diffrn_ambient_temperature 180(2)
_diffrn_measured_fraction_theta_full 0.984
_diffrn_measured_fraction_theta_max 0.984
_diffrn_measurement_device_type 'Nonius Kappa CCD'
_diffrn_measurement_method 'Thin slice \w and \f scans'
_diffrn_radiation_source 'fine-focus sealed tube'
_diffrn_radiation_type MoK\a
_diffrn_radiation_wavelength 0.71073
_diffrn_reflns_av_R_equivalents 0.0317
_diffrn_reflns_av_sigmaI/netI 0.0748
_diffrn_reflns_limit_h_max 16
_diffrn_reflns_limit_h_min -16
_diffrn_reflns_limit_k_max 11
_diffrn_reflns_limit_k_min -10
_diffrn_reflns_limit_l_max 24
_diffrn_reflns_limit_l_min -19
_diffrn_reflns_number 14220
_diffrn_reflns_theta_full 27.44
_diffrn_reflns_theta_max 27.44
_diffrn_reflns_theta_min 3.52
_exptl_absorpt_coefficient_mu 1.901
_exptl_absorpt_correction_T_max 0.894
_exptl_absorpt_correction_T_min 0.716
_exptl_absorpt_correction_type multi-scan
_exptl_absorpt_process_details
;
multi-scan from symmetry-related measurements 
 Sortav (Blessing 1995)
;
_exptl_crystal_colour colourless
_exptl_crystal_density_diffrn 1.464
_exptl_crystal_density_method 'not measured'
_exptl_crystal_description block
_exptl_crystal_F_000 984
_exptl_crystal_size_max 0.28
_exptl_crystal_size_mid 0.14
_exptl_crystal_size_min 0.07
_refine_diff_density_max 0.419
_refine_diff_density_min -0.512
_refine_diff_density_rms 0.049
_refine_ls_abs_structure_details 'Flack H D (1983), Acta Cryst. A39, 876-881'
_refine_ls_abs_structure_Flack 0.007(6)
_refine_ls_extinction_method none
_refine_ls_goodness_of_fit_ref 0.941
_refine_ls_hydrogen_treatment mixed
_refine_ls_matrix_type full
_refine_ls_number_parameters 584
_refine_ls_number_reflns 8841
_refine_ls_number_restraints 7
_refine_ls_restrained_S_all 0.955
_refine_ls_R_factor_all 0.0740
_refine_ls_R_factor_gt 0.0404
_refine_ls_shift/su_max 0.001
_refine_ls_shift/su_mean 0.000
_refine_ls_structure_factor_coef Fsqd
_refine_ls_weighting_details 'calc w=1/[\s^2^(Fo^2^)+(0.0447P)^2^+0.0000P] where P=(Fo^2^+2Fc^2^)/3'
_refine_ls_weighting_scheme calc
_refine_ls_wR_factor_gt 0.0903
_refine_ls_wR_factor_ref 0.0970
_reflns_number_gt 5730
_reflns_number_total 8841
_reflns_threshold_expression >2sigma(I)
_cod_data_source_file ol302119j_si_001.cif
_cod_data_source_block sl1232
_cod_original_cell_volume 2193.5(1)
_cod_original_sg_symbol_H-M P2(1)
_cod_database_code 1508641

loop_
_symmetry_equiv_pos_as_xyz
'x, y, z'
'-x, y+1/2, -z'

loop_
_atom_site_label
_atom_site_type_symbol
_atom_site_fract_x
_atom_site_fract_y
_atom_site_fract_z
_atom_site_U_iso_or_equiv
_atom_site_adp_type
_atom_site_occupancy
_atom_site_symmetry_multiplicity
_atom_site_calc_flag
_atom_site_refinement_flags
Br1 Br 0.02847(4) 0.24745(5) 0.44110(3) 0.07772(19) Uani 1 1 d .
N1 N -0.2543(2) -0.0940(3) 0.15649(15) 0.0350(8) Uani 1 1 d .
N2 N -0.4735(3) 0.1247(3) 0.12791(15) 0.0489(8) Uani 1 1 d D
H2N H -0.519(2) 0.1441(14) 0.1681(13) 0.059 Uiso 1 1 d D
O1 O -0.3508(2) -0.0199(3) 0.25198(14) 0.0413(7) Uani 1 1 d .
O2 O -0.1008(2) -0.2238(3) 0.17102(15) 0.0565(8) Uani 1 1 d .
C1 C -0.3451(3) -0.0420(4) 0.1883(2) 0.0349(9) Uani 1 1 d .
C2 C -0.4371(3) -0.0189(4) 0.12829(19) 0.0436(10) Uani 1 1 d D
C3 C -0.3833(3) -0.0655(4) 0.0619(2) 0.0369(9) Uani 1 1 d .
C4 C -0.4254(3) -0.0708(4) -0.00791(19) 0.0365(9) Uani 1 1 d .
H4 H -0.4951 -0.0348 -0.0210 0.044 Uiso 1 1 calc R
C5 C -0.3643(3) -0.1298(4) -0.0590(2) 0.0404(10) Uani 1 1 d .
H5 H -0.3920 -0.1346 -0.1078 0.049 Uiso 1 1 calc R
C6 C -0.2632(3) -0.1816(4) -0.0391(2) 0.0482(11) Uani 1 1 d .
H6 H -0.2223 -0.2213 -0.0749 0.058 Uiso 1 1 calc R
C7 C -0.2189(3) -0.1781(4) 0.0315(2) 0.0436(10) Uani 1 1 d .
H7 H -0.1496 -0.2153 0.0447 0.052 Uiso 1 1 calc R
C8 C -0.2808(3) -0.1175(4) 0.0816(2) 0.0352(10) Uani 1 1 d .
C9 C -0.5368(3) -0.1145(4) 0.14032(17) 0.0381(9) Uani 1 1 d .
C10 C -0.5164(3) -0.2496(5) 0.1652(2) 0.0486(10) Uani 1 1 d .
H10 H -0.4447 -0.2786 0.1778 0.058 Uiso 1 1 calc R
C11 C -0.5995(4) -0.3433(4) 0.1720(2) 0.0481(11) Uani 1 1 d .
H11 H -0.5843 -0.4366 0.1891 0.058 Uiso 1 1 calc R
C12 C -0.7021(4) -0.3046(5) 0.1548(2) 0.0521(12) Uani 1 1 d .
H12 H -0.7582 -0.3707 0.1604 0.062 Uiso 1 1 calc R
C13 C -0.7263(3) -0.1706(5) 0.1292(2) 0.0516(12) Uani 1 1 d .
H13 H -0.7986 -0.1435 0.1170 0.062 Uiso 1 1 calc R
C14 C -0.6402(4) -0.0729(4) 0.1214(2) 0.0483(10) Uani 1 1 d .
H14 H -0.6546 0.0199 0.1033 0.058 Uiso 1 1 calc R
C15 C -0.3890(3) 0.2334(4) 0.1270(2) 0.0396(10) Uani 1 1 d D
C16 C -0.3825(3) 0.3264(4) 0.1836(2) 0.0410(10) Uani 1 1 d .
H16 H -0.4230 0.3096 0.2238 0.049 Uiso 1 1 calc R
C17 C -0.3171(3) 0.4447(4) 0.1824(2) 0.0483(11) Uani 1 1 d .
H17 H -0.3128 0.5092 0.2216 0.058 Uiso 1 1 calc R
C18 C -0.2580(4) 0.4687(4) 0.1238(2) 0.0526(11) Uani 1 1 d .
H18 H -0.2122 0.5489 0.1227 0.063 Uiso 1 1 calc R
C19 C -0.2665(3) 0.3756(4) 0.0674(2) 0.0449(11) Uani 1 1 d .
H19 H -0.2269 0.3925 0.0268 0.054 Uiso 1 1 calc R
C20 C -0.3308(3) 0.2594(4) 0.0685(2) 0.0411(10) Uani 1 1 d .
H20 H -0.3357 0.1959 0.0289 0.049 Uiso 1 1 calc R
C21 C -0.1543(3) -0.1261(4) 0.1922(2) 0.0400(10) Uani 1 1 d .
C22 C -0.1155(3) -0.0365(4) 0.2531(2) 0.0369(9) Uani 1 1 d .
C23 C -0.1392(3) 0.1082(4) 0.2552(2) 0.0404(9) Uani 1 1 d .
H23 H -0.1862 0.1490 0.2185 0.048 Uiso 1 1 calc R
C24 C -0.0948(3) 0.1929(5) 0.3103(3) 0.0472(11) Uani 1 1 d .
H24 H -0.1094 0.2918 0.3108 0.057 Uiso 1 1 calc R
C25 C -0.0298(3) 0.1326(5) 0.3639(2) 0.0494(12) Uani 1 1 d .
C26 C -0.0041(3) -0.0087(5) 0.3637(2) 0.0515(12) Uani 1 1 d .
H26 H 0.0415 -0.0482 0.4016 0.062 Uiso 1 1 calc R
C27 C -0.0457(3) -0.0937(4) 0.3073(2) 0.0461(10) Uani 1 1 d .
H27 H -0.0263 -0.1911 0.3057 0.055 Uiso 1 1 calc R
Br1' Br -0.02751(4) -0.89850(5) 0.05119(3) 0.07553(19) Uani 1 1 d .
N1' N 0.2542(2) -0.5735(3) 0.34164(15) 0.0304(7) Uani 1 1 d .
N2' N 0.5268(2) -0.6943(2) 0.37290(13) 0.0273(6) Uani 1 1 d D
H2'N H 0.5440(12) -0.8003(12) 0.3890(14) 0.033 Uiso 1 1 d D
O1' O 0.36000(19) -0.6545(3) 0.25334(13) 0.0335(6) Uani 1 1 d .
O2' O 0.1137(2) -0.4240(3) 0.31763(14) 0.0523(7) Uani 1 1 d .
C1' C 0.3440(3) -0.6422(4) 0.3150(2) 0.0320(9) Uani 1 1 d .
C2' C 0.4114(3) -0.6982(3) 0.38133(17) 0.0267(8) Uani 1 1 d D
C3' C 0.3711(3) -0.6081(3) 0.44161(19) 0.0284(8) Uani 1 1 d .
C4' C 0.4106(3) -0.5937(4) 0.51214(19) 0.0358(9) Uani 1 1 d .
H4' H 0.4766 -0.6365 0.5289 0.043 Uiso 1 1 calc R
C5' C 0.3517(3) -0.5152(4) 0.5582(2) 0.0359(9) Uani 1 1 d .
H5' H 0.3778 -0.5039 0.6070 0.043 Uiso 1 1 calc R
C6' C 0.2557(3) -0.4535(4) 0.5338(2) 0.0392(10) Uani 1 1 d .
H6' H 0.2158 -0.4023 0.5665 0.047 Uiso 1 1 calc R
C7' C 0.2158(3) -0.4647(4) 0.46206(19) 0.0339(9) Uani 1 1 d .
H7' H 0.1504 -0.4206 0.4450 0.041 Uiso 1 1 calc R
C8' C 0.2760(3) -0.5430(3) 0.4169(2) 0.0298(9) Uani 1 1 d .
C9' C 0.5874(3) -0.5682(4) 0.36848(18) 0.0298(8) Uani 1 1 d .
C10' C 0.5403(3) -0.4370(4) 0.35127(18) 0.0315(8) Uani 1 1 d .
H10' H 0.4645 -0.4285 0.3446 0.038 Uiso 1 1 calc R
C11' C 0.6049(3) -0.3191(4) 0.3439(2) 0.0364(10) Uani 1 1 d .
H11' H 0.5729 -0.2299 0.3323 0.044 Uiso 1 1 calc R
C12' C 0.7153(3) -0.3297(4) 0.3533(2) 0.0384(10) Uani 1 1 d .
H12' H 0.7587 -0.2482 0.3477 0.046 Uiso 1 1 calc R
C13' C 0.7625(3) -0.4589(4) 0.3707(2) 0.0420(10) Uani 1 1 d .
H13' H 0.8383 -0.4665 0.3781 0.050 Uiso 1 1 calc R
C14' C 0.6987(3) -0.5771(4) 0.37749(18) 0.0372(9) Uani 1 1 d .
H14' H 0.7314 -0.6663 0.3885 0.045 Uiso 1 1 calc R
C15' C 0.3786(3) -0.8546(4) 0.38503(18) 0.0321(9) Uani 1 1 d D
C16' C 0.4015(3) -0.9448(4) 0.32909(19) 0.0349(9) Uani 1 1 d .
H16' H 0.4433 -0.9106 0.2924 0.042 Uiso 1 1 calc R
C17' C 0.3648(3) -1.0819(4) 0.3260(2) 0.0389(9) Uani 1 1 d .
H17' H 0.3819 -1.1421 0.2876 0.047 Uiso 1 1 calc R
C18' C 0.3032(3) -1.1326(4) 0.3785(2) 0.0393(10) Uani 1 1 d .
H18' H 0.2763 -1.2270 0.3757 0.047 Uiso 1 1 calc R
C19' C 0.2805(3) -1.0461(4) 0.4352(2) 0.0395(10) Uani 1 1 d .
H19' H 0.2395 -1.0818 0.4720 0.047 Uiso 1 1 calc R
C20' C 0.3176(3) -0.9070(4) 0.43848(18) 0.0348(9) Uani 1 1 d .
H20' H 0.3014 -0.8476 0.4773 0.042 Uiso 1 1 calc R
C21' C 0.1612(3) -0.5292(4) 0.3001(2) 0.0359(9) Uani 1 1 d .
C22' C 0.1218(3) -0.6211(4) 0.2390(2) 0.0347(9) Uani 1 1 d .
C23' C 0.1407(3) -0.7661(4) 0.2384(2) 0.0405(10) Uani 1 1 d .
H23' H 0.1845 -0.8086 0.2763 0.049 Uiso 1 1 calc R
C24' C 0.0954(3) -0.8496(4) 0.1822(2) 0.0425(11) Uani 1 1 d .
H24' H 0.1072 -0.9492 0.1817 0.051 Uiso 1 1 calc R
C25' C 0.0335(3) -0.7850(5) 0.1277(2) 0.0476(11) Uani 1 1 d .
C26' C 0.0125(3) -0.6392(5) 0.1273(2) 0.0481(11) Uani 1 1 d .
H26' H -0.0306 -0.5964 0.0891 0.058 Uiso 1 1 calc R
C27' C 0.0564(3) -0.5594(5) 0.1843(2) 0.0411(10) Uani 1 1 d .
H27' H 0.0415 -0.4607 0.1861 0.049 Uiso 1 1 calc R

loop_
_atom_site_aniso_label
_atom_site_aniso_U_11
_atom_site_aniso_U_22
_atom_site_aniso_U_33
_atom_site_aniso_U_23
_atom_site_aniso_U_13
_atom_site_aniso_U_12
Br1 0.0590(4) 0.0914(4) 0.0833(4) -0.0369(3) 0.0088(3) -0.0266(3)
N1 0.0316(19) 0.0368(18) 0.0367(19) -0.0014(14) 0.0028(15) 0.0083(15)
N2 0.052(2) 0.052(2) 0.0418(18) -0.0024(15) 0.0017(15) 0.0122(17)
O1 0.0406(17) 0.0498(16) 0.0341(16) 0.0025(12) 0.0064(13) -0.0002(12)
O2 0.0456(18) 0.0497(19) 0.073(2) -0.0122(15) -0.0020(15) 0.0152(15)
C1 0.036(2) 0.032(2) 0.037(2) 0.0054(16) 0.0041(19) 0.0013(16)
C2 0.041(2) 0.051(3) 0.038(2) 0.0009(17) 0.0016(18) 0.0083(18)
C3 0.038(2) 0.037(2) 0.037(2) 0.0049(17) 0.0072(18) 0.0024(18)
C4 0.035(2) 0.038(2) 0.036(2) 0.0039(17) 0.0064(18) -0.0032(18)
C5 0.051(3) 0.037(2) 0.034(2) -0.0019(17) 0.003(2) -0.0151(19)
C6 0.045(3) 0.048(2) 0.055(3) -0.023(2) 0.018(2) -0.018(2)
C7 0.037(2) 0.042(2) 0.053(3) -0.0105(19) 0.011(2) -0.0035(19)
C8 0.044(3) 0.029(2) 0.033(2) -0.0003(17) 0.0077(19) -0.0061(18)
C9 0.044(2) 0.049(3) 0.0217(19) 0.0017(16) 0.0029(17) -0.0184(19)
C10 0.047(3) 0.055(3) 0.044(2) -0.007(2) 0.0078(19) -0.004(2)
C11 0.065(3) 0.040(2) 0.040(2) -0.0001(17) 0.003(2) -0.011(2)
C12 0.058(3) 0.052(3) 0.048(3) -0.005(2) 0.014(2) -0.027(2)
C13 0.032(2) 0.066(3) 0.057(3) -0.019(2) 0.001(2) -0.005(2)
C14 0.067(3) 0.034(2) 0.044(2) -0.0030(17) 0.001(2) -0.002(2)
C15 0.041(2) 0.036(2) 0.041(2) 0.0043(18) -0.0025(18) -0.0207(18)
C16 0.042(2) 0.051(2) 0.031(2) -0.0034(18) 0.0078(17) 0.0023(19)
C17 0.069(3) 0.033(2) 0.043(2) -0.0026(17) 0.000(2) 0.008(2)
C18 0.056(3) 0.042(2) 0.058(3) 0.005(2) -0.005(2) -0.014(2)
C19 0.043(3) 0.049(3) 0.043(3) 0.002(2) 0.007(2) -0.012(2)
C20 0.051(3) 0.039(2) 0.033(2) -0.0019(17) 0.0030(19) -0.003(2)
C21 0.038(3) 0.030(2) 0.052(3) -0.0019(18) 0.003(2) -0.0012(18)
C22 0.026(2) 0.036(2) 0.050(3) 0.0046(18) 0.0086(19) 0.0014(17)
C23 0.031(2) 0.038(2) 0.053(2) -0.001(2) 0.0129(19) -0.0006(19)
C24 0.036(3) 0.046(2) 0.063(3) -0.006(2) 0.024(2) -0.009(2)
C25 0.035(3) 0.064(3) 0.051(3) -0.019(2) 0.015(2) -0.013(2)
C26 0.037(3) 0.067(3) 0.049(3) -0.003(2) -0.005(2) -0.005(2)
C27 0.028(2) 0.042(2) 0.068(3) -0.001(2) 0.001(2) -0.0049(19)
Br1' 0.0663(4) 0.0917(4) 0.0684(3) -0.0326(3) 0.0039(3) -0.0296(3)
N1' 0.0300(18) 0.0309(16) 0.0303(17) 0.0017(13) 0.0030(14) 0.0008(14)
N2' 0.0239(15) 0.0192(13) 0.0391(16) -0.0018(11) 0.0044(12) -0.0061(11)
O1' 0.0365(16) 0.0401(14) 0.0246(14) 0.0036(11) 0.0061(12) -0.0021(11)
O2' 0.0539(18) 0.0443(18) 0.0555(17) -0.0081(14) -0.0165(14) 0.0215(15)
C1' 0.034(2) 0.0245(18) 0.038(2) 0.0032(15) 0.0069(18) 0.0001(15)
C2' 0.0272(19) 0.0252(18) 0.0286(19) 0.0025(13) 0.0081(15) 0.0001(14)
C3' 0.031(2) 0.0242(19) 0.031(2) 0.0009(14) 0.0092(17) -0.0010(15)
C4' 0.041(2) 0.029(2) 0.036(2) 0.0018(16) 0.0001(18) -0.0026(17)
C5' 0.045(3) 0.033(2) 0.031(2) -0.0037(16) 0.0092(18) -0.0096(18)
C6' 0.044(3) 0.035(2) 0.041(2) -0.0057(17) 0.021(2) -0.0038(19)
C7' 0.030(2) 0.0269(19) 0.045(2) -0.0024(16) 0.0087(18) -0.0018(17)
C8' 0.027(2) 0.025(2) 0.038(2) -0.0006(16) 0.0045(17) -0.0029(16)
C9' 0.027(2) 0.035(2) 0.0283(19) 0.0041(14) 0.0052(15) 0.0003(17)
C10' 0.0285(19) 0.033(2) 0.034(2) -0.0019(15) 0.0076(15) -0.0009(16)
C11' 0.042(3) 0.027(2) 0.040(2) -0.0022(15) 0.0080(18) -0.0024(17)
C12' 0.035(2) 0.038(2) 0.043(2) -0.0085(17) 0.0090(19) -0.0130(17)
C13' 0.028(2) 0.046(2) 0.051(2) -0.0062(18) 0.0036(18) -0.0046(18)
C14' 0.030(2) 0.037(2) 0.045(2) 0.0038(16) 0.0034(17) 0.0037(18)
C15' 0.034(2) 0.033(2) 0.0295(19) 0.0017(15) -0.0006(16) -0.0055(15)
C16' 0.039(2) 0.032(2) 0.034(2) 0.0017(16) 0.0070(17) -0.0043(17)
C17' 0.045(2) 0.033(2) 0.039(2) -0.0051(16) 0.0051(18) 0.0019(18)
C18' 0.042(2) 0.0268(19) 0.049(2) 0.0038(16) 0.0018(19) -0.0050(16)
C19' 0.048(3) 0.032(2) 0.040(2) 0.0011(17) 0.0108(19) -0.0122(18)
C20' 0.041(2) 0.036(2) 0.0275(19) -0.0031(16) 0.0074(17) 0.0001(18)
C21' 0.032(2) 0.036(2) 0.039(2) 0.0058(17) 0.0028(18) 0.0052(18)
C22' 0.025(2) 0.038(2) 0.042(2) -0.0039(18) 0.0029(18) -0.0036(16)
C23' 0.030(2) 0.046(3) 0.046(2) 0.006(2) 0.0057(19) -0.0089(19)
C24' 0.035(3) 0.035(2) 0.058(3) -0.007(2) 0.013(2) -0.0066(18)
C25' 0.029(2) 0.066(3) 0.048(3) -0.016(2) 0.010(2) -0.022(2)
C26' 0.033(3) 0.062(3) 0.050(3) 0.003(2) 0.003(2) -0.009(2)
C27' 0.034(2) 0.046(2) 0.043(2) 0.0004(19) 0.0025(19) -0.0013(19)

loop_
_atom_type_symbol
_atom_type_description
_atom_type_scat_dispersion_real
_atom_type_scat_dispersion_imag
_atom_type_scat_source
C C 0.0033 0.0016 'International Tables Vol C Tables 4.2.6.8 and 6.1.1.4'
H H 0.0000 0.0000 'International Tables Vol C Tables 4.2.6.8 and 6.1.1.4'
N N 0.0061 0.0033 'International Tables Vol C Tables 4.2.6.8 and 6.1.1.4'
O O 0.0106 0.0060 'International Tables Vol C Tables 4.2.6.8 and 6.1.1.4'
Br Br -0.2901 2.4595 'International Tables Vol C Tables 4.2.6.8 and 6.1.1.4'

loop_
_geom_angle_atom_site_label_1
_geom_angle_atom_site_label_2
_geom_angle_atom_site_label_3
_geom_angle
C21 N1 C1 126.3(3)
C21 N1 C8 124.2(3)
C1 N1 C8 109.4(3)
C2 N2 C15 115.4(3)
C2 N2 H2N 111.9(11)
C15 N2 H2N 109.6(11)
O1 C1 N1 125.7(4)
O1 C1 C2 125.7(3)
N1 C1 C2 108.6(3)
N2 C2 C3 115.5(3)
N2 C2 C1 110.7(3)
C3 C2 C1 101.4(3)
N2 C2 C9 106.7(3)
C3 C2 C9 110.9(3)
C1 C2 C9 111.6(3)
C4 C3 C8 121.1(3)
C4 C3 C2 128.7(4)
C8 C3 C2 110.0(3)
C3 C4 C5 118.6(4)
C3 C4 H4 120.7
C5 C4 H4 120.7
C6 C5 C4 119.9(4)
C6 C5 H5 120.0
C4 C5 H5 120.0
C5 C6 C7 122.5(4)
C5 C6 H6 118.7
C7 C6 H6 118.7
C8 C7 C6 116.6(4)
C8 C7 H7 121.7
C6 C7 H7 121.7
C7 C8 C3 121.2(4)
C7 C8 N1 128.7(4)
C3 C8 N1 110.1(3)
C14 C9 C10 119.9(4)
C14 C9 C2 122.9(3)
C10 C9 C2 116.9(4)
C9 C10 C11 120.3(4)
C9 C10 H10 119.8
C11 C10 H10 119.8
C12 C11 C10 121.0(4)
C12 C11 H11 119.5
C10 C11 H11 119.5
C11 C12 C13 120.7(4)
C11 C12 H12 119.6
C13 C12 H12 119.6
C12 C13 C14 118.5(4)
C12 C13 H13 120.7
C14 C13 H13 120.7
C9 C14 C13 119.5(4)
C9 C14 H14 120.3
C13 C14 H14 120.3
C16 C15 C20 119.5(3)
C16 C15 N2 115.8(3)
C20 C15 N2 123.8(3)
C15 C16 C17 120.2(4)
C15 C16 H16 119.9
C17 C16 H16 119.9
C16 C17 C18 119.7(4)
C16 C17 H17 120.1
C18 C17 H17 120.1
C19 C18 C17 119.2(4)
C19 C18 H18 120.4
C17 C18 H18 120.4
C20 C19 C18 121.0(4)
C20 C19 H19 119.5
C18 C19 H19 119.5
C19 C20 C15 120.3(4)
C19 C20 H20 119.9
C15 C20 H20 119.9
O2 C21 N1 120.0(4)
O2 C21 C22 121.8(4)
N1 C21 C22 118.2(3)
C27 C22 C23 118.7(4)
C27 C22 C21 119.4(3)
C23 C22 C21 121.7(4)
C24 C23 C22 120.7(4)
C24 C23 H23 119.7
C22 C23 H23 119.7
C25 C24 C23 119.2(4)
C25 C24 H24 120.4
C23 C24 H24 120.4
C24 C25 C26 121.9(4)
C24 C25 Br1 119.4(3)
C26 C25 Br1 118.6(4)
C25 C26 C27 119.2(4)
C25 C26 H26 120.4
C27 C26 H26 120.4
C22 C27 C26 120.2(4)
C22 C27 H27 119.9
C26 C27 H27 119.9
C21' N1' C1' 125.7(3)
C21' N1' C8' 124.3(3)
C1' N1' C8' 109.7(3)
C9' N2' C2' 124.3(2)
C9' N2' H2'N 135.1(9)
C2' N2' H2'N 97.3(9)
O1' C1' N1' 125.5(3)
O1' C1' C2' 128.6(3)
N1' C1' C2' 105.9(3)
N2' C2' C3' 116.7(3)
N2' C2' C15' 107.3(2)
C3' C2' C15' 113.4(3)
N2' C2' C1' 112.9(3)
C3' C2' C1' 102.2(3)
C15' C2' C1' 103.6(3)
C4' C3' C8' 120.8(3)
C4' C3' C2' 130.2(3)
C8' C3' C2' 108.9(3)
C3' C4' C5' 118.4(4)
C3' C4' H4' 120.8
C5' C4' H4' 120.8
C6' C5' C4' 120.7(4)
C6' C5' H5' 119.6
C4' C5' H5' 119.6
C5' C6' C7' 121.5(3)
C5' C6' H6' 119.3
C7' C6' H6' 119.3
C8' C7' C6' 117.0(4)
C8' C7' H7' 121.5
C6' C7' H7' 121.5
C3' C8' C7' 121.7(3)
C3' C8' N1' 109.3(3)
C7' C8' N1' 129.0(3)
C14' C9' C10' 118.8(3)
C14' C9' N2' 118.5(3)
C10' C9' N2' 122.6(3)
C11' C10' C9' 119.5(3)
C11' C10' H10' 120.2
C9' C10' H10' 120.2
C12' C11' C10' 121.0(3)
C12' C11' H11' 119.5
C10' C11' H11' 119.5
C11' C12' C13' 119.8(3)
C11' C12' H12' 120.1
C13' C12' H12' 120.1
C14' C13' C12' 119.6(4)
C14' C13' H13' 120.2
C12' C13' H13' 120.2
C13' C14' C9' 121.3(3)
C13' C14' H14' 119.4
C9' C14' H14' 119.4
C20' C15' C16' 118.4(3)
C20' C15' C2' 122.4(3)
C16' C15' C2' 118.8(3)
C17' C16' C15' 121.3(3)
C17' C16' H16' 119.4
C15' C16' H16' 119.4
C16' C17' C18' 120.0(3)
C16' C17' H17' 120.0
C18' C17' H17' 120.0
C17' C18' C19' 119.9(4)
C17' C18' H18' 120.0
C19' C18' H18' 120.0
C18' C19' C20' 120.2(3)
C18' C19' H19' 119.9
C20' C19' H19' 119.9
C19' C20' C15' 120.1(3)
C19' C20' H20' 119.9
C15' C20' H20' 119.9
O2' C21' N1' 119.5(3)
O2' C21' C22' 122.9(4)
N1' C21' C22' 117.4(3)
C23' C22' C27' 119.9(4)
C23' C22' C21' 122.3(4)
C27' C22' C21' 117.6(3)
C22' C23' C24' 120.1(4)
C22' C23' H23' 119.9
C24' C23' H23' 119.9
C25' C24' C23' 118.7(4)
C25' C24' H24' 120.7
C23' C24' H24' 120.7
C24' C25' C26' 122.3(4)
C24' C25' Br1' 118.7(3)
C26' C25' Br1' 119.0(4)
C27' C26' C25' 117.8(4)
C27' C26' H26' 121.1
C25' C26' H26' 121.1
C26' C27' C22' 121.1(4)
C26' C27' H27' 119.5
C22' C27' H27' 119.5

loop_
_geom_bond_atom_site_label_1
_geom_bond_atom_site_label_2
_geom_bond_distance
Br1 C25 1.902(4)
N1 C21 1.404(5)
N1 C1 1.409(5)
N1 C8 1.429(4)
N2 C2 1.428(5)
N2 C15 1.473(5)
N2 H2N 0.993(10)
O1 C1 1.214(4)
O2 C21 1.221(4)
C1 C2 1.559(5)
C2 C3 1.520(5)
C2 C9 1.569(5)
C3 C4 1.368(5)
C3 C8 1.395(5)
C4 C5 1.384(5)
C4 H4 0.9500
C5 C6 1.380(5)
C5 H5 0.9500
C6 C7 1.391(5)
C6 H6 0.9500
C7 C8 1.382(5)
C7 H7 0.9500
C9 C14 1.371(5)
C9 C10 1.372(5)
C10 C11 1.376(6)
C10 H10 0.9500
C11 C12 1.349(6)
C11 H11 0.9500
C12 C13 1.375(6)
C12 H12 0.9500
C13 C14 1.433(6)
C13 H13 0.9500
C14 H14 0.9500
C15 C16 1.371(5)
C15 C20 1.379(5)
C16 C17 1.383(5)
C16 H16 0.9500
C17 C18 1.386(6)
C17 H17 0.9500
C18 C19 1.368(5)
C18 H18 0.9500
C19 C20 1.360(5)
C19 H19 0.9500
C20 H20 0.9500
C21 C22 1.469(5)
C22 C27 1.393(5)
C22 C23 1.396(5)
C23 C24 1.384(6)
C23 H23 0.9500
C24 C25 1.364(6)
C24 H24 0.9500
C25 C26 1.369(6)
C26 C27 1.392(6)
C26 H26 0.9500
C27 H27 0.9500
Br1' C25' 1.897(4)
N1' C21' 1.412(4)
N1' C1' 1.419(4)
N1' C8' 1.439(4)
N2' C9' 1.415(4)
N2' C2' 1.464(4)
N2' H2'N 1.061(9)
O1' C1' 1.189(4)
O2' C21' 1.214(4)
C1' C2' 1.536(5)
C2' C3' 1.526(4)
C2' C15' 1.533(5)
C3' C4' 1.377(5)
C3' C8' 1.385(5)
C4' C5' 1.387(5)
C4' H4' 0.9500
C5' C6' 1.380(5)
C5' H5' 0.9500
C6' C7' 1.396(5)
C6' H6' 0.9500
C7' C8' 1.387(5)
C7' H7' 0.9500
C9' C14' 1.392(5)
C9' C10' 1.396(5)
C10' C11' 1.387(5)
C10' H10' 0.9500
C11' C12' 1.382(5)
C11' H11' 0.9500
C12' C13' 1.381(5)
C12' H12' 0.9500
C13' C14' 1.382(5)
C13' H13' 0.9500
C14' H14' 0.9500
C15' C20' 1.392(5)
C15' C16' 1.393(4)
C16' C17' 1.371(5)
C16' H16' 0.9500
C17' C18' 1.378(5)
C17' H17' 0.9500
C18' C19' 1.382(5)
C18' H18' 0.9500
C19' C20' 1.391(5)
C19' H19' 0.9500
C20' H20' 0.9500
C21' C22' 1.485(5)
C22' C23' 1.386(5)
C22' C27' 1.386(5)
C23' C24' 1.397(5)
C23' H23' 0.9500
C24' C25' 1.372(6)
C24' H24' 0.9500
C25' C26' 1.399(6)
C26' C27' 1.382(5)
C26' H26' 0.9500
C27' H27' 0.9500

loop_
_cod_related_entry_id
_cod_related_entry_code
_cod_related_entry_database
1 30652031 ChemSpider
